data_4025046
loop_
_publ_author_name
'Pedro Mateus'
'Rita Delgado'
'Paula Brand\~ao'
'V\'itor F\'elix'

_publ_contact_author_address
;Instituto de Tecnologia Qu\'imica e Biol\'ogica,
UNL, Av. da Rep\'ublica - EAN, 
2780-157 Oeiras, Portugal
;
_publ_contact_author_email delgado@itqb.unl.pt
_publ_contact_author_fax '(+351) 21 441 1277'
_publ_contact_author_name 'Rita Delgado'
_publ_contact_author_phone '(+351) 21 446 9737'
_publ_section_title
;
Polyaza Cryptand Receptor Selective for Dihydrogen Phosphate
;
_journal_name_full 'Journal of Organic Chemistry'
_journal_page_first 8638
_journal_page_last 8646
_journal_paper_doi 10.1021/jo901742d
_journal_volume 74
_journal_year 2009
_chemical_formula_sum 'C51 H93 N9 O34 P4'
_chemical_formula_weight 1500.22
_chemical_name_systematic
; 
 ? 
;
_space_group_IT_number 2
_symmetry_cell_setting triclinic
_symmetry_space_group_name_Hall '-P 1'
_symmetry_space_group_name_H-M 'P -1'
_atom_sites_solution_hydrogens geom
_atom_sites_solution_primary direct
_atom_sites_solution_secondary difmap
_audit_creation_method SHELXL-97
_cell_angle_alpha 84.423(2)
_cell_angle_beta 79.896(2)
_cell_angle_gamma 79.271(2)
_cell_formula_units_Z 2
_cell_length_a 13.1972(4)
_cell_length_b 15.0825(5)
_cell_length_c 19.0406(5)
_cell_measurement_temperature 150(2)
_cell_volume 3657.80(19)
_computing_cell_refinement 'Bruker SMART'
_computing_data_collection 'Bruker SMART'
_computing_data_reduction 'Bruker SAINT'
_computing_molecular_graphics 'PLATON (Spek, 2008)'
_computing_publication_material 'SHELXL-97 (Sheldrick, 1997)'
_computing_structure_refinement 'SHELXL-97 (Sheldrick, 1997)'
_computing_structure_solution 'SHELXS-97 (Sheldrick, 1990)'
_diffrn_ambient_temperature 150(2)
_diffrn_measured_fraction_theta_full 0.852
_diffrn_measured_fraction_theta_max 0.852
_diffrn_measurement_device_type 'CCD area detector'
_diffrn_measurement_method 'phi and omega scans'
_diffrn_radiation_monochromator graphite
_diffrn_radiation_source 'fine-focus sealed tube'
_diffrn_radiation_type MoK\a
_diffrn_radiation_wavelength 0.71073
_diffrn_reflns_av_R_equivalents 0.0371
_diffrn_reflns_av_sigmaI/netI 0.0684
_diffrn_reflns_limit_h_max 16
_diffrn_reflns_limit_h_min -17
_diffrn_reflns_limit_k_max 19
_diffrn_reflns_limit_k_min -19
_diffrn_reflns_limit_l_max 24
_diffrn_reflns_limit_l_min -24
_diffrn_reflns_number 32361
_diffrn_reflns_theta_full 27.54
_diffrn_reflns_theta_max 27.54
_diffrn_reflns_theta_min 1.38
_diffrn_standards_interval_count 0.5
_diffrn_standards_interval_time 120
_exptl_absorpt_coefficient_mu 0.195
_exptl_absorpt_correction_T_max 0.9922
_exptl_absorpt_correction_T_min 0.9808
_exptl_absorpt_correction_type multi-scan
_exptl_crystal_colour colourless
_exptl_crystal_density_diffrn 1.362
_exptl_crystal_density_method 'not measured'
_exptl_crystal_description block
_exptl_crystal_F_000 1588
_exptl_crystal_size_max 0.10
_exptl_crystal_size_mid 0.08
_exptl_crystal_size_min 0.04
_refine_diff_density_max 1.544
_refine_diff_density_min -0.550
_refine_diff_density_rms 0.098
_refine_ls_extinction_method none
_refine_ls_goodness_of_fit_ref 1.038
_refine_ls_hydrogen_treatment mixed
_refine_ls_matrix_type full
_refine_ls_number_parameters 889
_refine_ls_number_reflns 14378
_refine_ls_number_restraints 0
_refine_ls_restrained_S_all 1.038
_refine_ls_R_factor_all 0.1185
_refine_ls_R_factor_gt 0.0745
_refine_ls_shift/su_max 0.000
_refine_ls_shift/su_mean 0.000
_refine_ls_structure_factor_coef Fsqd
_refine_ls_weighting_details 'w=1/[\s^2^(Fo^2^)+(0.1143P)^2^+5.7384P] where P=(Fo^2^+2Fc^2^)/3'
_refine_ls_weighting_scheme calc
_refine_ls_wR_factor_gt 0.1895
_refine_ls_wR_factor_ref 0.2211
_reflns_number_gt 9403
_reflns_number_total 14378
_reflns_threshold_expression >2sigma(I)
_cod_data_source_file jo901742d_si_001_2.cif
_cod_data_source_block PO4
_cod_depositor_comments
;
The following automatic conversions were performed:

'_refine_ls_weighting_scheme' value 'calc
w=1/[\s^2^(Fo^2^)+(0.1143P)^2^+5.7384P] where P=(Fo^2^+2Fc^2^)/3' was
changed to 'calc'. New tag '_refine_ls_weighting_details' was
created. The value of the new tag was set to
'w=1/[\s^2^(Fo^2^)+(0.1143P)^2^+5.7384P] where P=(Fo^2^+2Fc^2^)/3'.

Automatic conversion script
Id: cif_fix_values 3143 2015-03-26 13:38:13Z robertas 
;
_cod_original_sg_symbol_H-M P-1
_cod_database_code 4025046

loop_
_symmetry_equiv_pos_as_xyz
'x, y, z'
'-x, -y, -z'

loop_
_atom_site_label
_atom_site_type_symbol
_atom_site_fract_x
_atom_site_fract_y
_atom_site_fract_z
_atom_site_U_iso_or_equiv
_atom_site_adp_type
_atom_site_occupancy
_atom_site_calc_flag
_atom_site_refinement_flags
_atom_site_disorder_assembly
_atom_site_disorder_group
N1 N -0.0985(3) 0.7346(2) 0.11180(17) 0.0177(7) Uani 1 d . . .
H1A H -0.1502 0.7325 0.1510 0.021 Uiso 1 calc R . .
H1B H -0.0352 0.7180 0.1275 0.021 Uiso 1 calc R . .
N8 N 0.0611(3) 0.5791(2) 0.06608(17) 0.0203(7) Uani 1 d . . .
N10 N 0.1922(3) 0.5251(2) 0.15998(16) 0.0211(7) Uani 1 d . . .
H10A H 0.1330 0.5683 0.1592 0.025 Uiso 1 calc R . .
H10B H 0.2455 0.5541 0.1655 0.025 Uiso 1 calc R . .
N16 N 0.2512(2) 0.7160(2) 0.38222(16) 0.0169(7) Uani 1 d . . .
H16A H 0.2831 0.6977 0.3378 0.020 Uiso 1 calc R . .
H16B H 0.1976 0.7631 0.3760 0.020 Uiso 1 calc R . .
N23 N 0.3364(3) 0.8542(2) 0.31379(17) 0.0206(7) Uani 1 d . . .
N25 N 0.2236(3) 0.9347(2) 0.21032(18) 0.0205(7) Uani 1 d . . .
H25A H 0.1811 0.9554 0.2512 0.025 Uiso 1 calc R . .
H25B H 0.2284 0.8729 0.2123 0.025 Uiso 1 calc R . .
N35 N -0.1832(3) 0.9993(2) 0.33983(16) 0.0178(7) Uani 1 d . . .
H35A H -0.1818 0.9397 0.3323 0.021 Uiso 1 calc R . .
H35B H -0.1197 1.0034 0.3517 0.021 Uiso 1 calc R . .
N42 N -0.2880(2) 0.8712(2) 0.40592(17) 0.0193(7) Uani 1 d . . .
N44 N -0.2035(2) 0.6890(2) 0.35054(17) 0.0178(7) Uani 1 d . . .
H44A H -0.2080 0.6804 0.3041 0.021 Uiso 1 calc R . .
H44B H -0.1634 0.7331 0.3494 0.021 Uiso 1 calc R . .
C2 C -0.1081(3) 0.6678(3) 0.0608(2) 0.0244(9) Uani 1 d . . .
H2A H -0.1515 0.6986 0.0252 0.029 Uiso 1 calc R . .
H2B H -0.1435 0.6194 0.0875 0.029 Uiso 1 calc R . .
C3 C -0.0022(3) 0.6262(3) 0.0226(2) 0.0201(9) Uani 1 d . . .
C4 C 0.0266(4) 0.6334(3) -0.0507(2) 0.0289(10) Uani 1 d . . .
H4 H -0.0206 0.6658 -0.0804 0.035 Uiso 1 calc R . .
C5 C 0.1253(4) 0.5924(3) -0.0800(2) 0.0339(11) Uani 1 d . . .
H5 H 0.1474 0.5976 -0.1302 0.041 Uiso 1 calc R . .
C6 C 0.1920(4) 0.5438(3) -0.0358(2) 0.0291(10) Uani 1 d . . .
H6 H 0.2602 0.5148 -0.0548 0.035 Uiso 1 calc R . .
C7 C 0.1560(3) 0.5389(3) 0.0369(2) 0.0217(9) Uani 1 d . . .
C9 C 0.2195(3) 0.4833(3) 0.0896(2) 0.0261(9) Uani 1 d . . .
H9A H 0.2048 0.4208 0.0956 0.031 Uiso 1 calc R . .
H9B H 0.2949 0.4808 0.0714 0.031 Uiso 1 calc R . .
C11 C 0.1733(3) 0.4593(3) 0.2241(2) 0.0229(9) Uani 1 d . . .
H11A H 0.2404 0.4220 0.2332 0.027 Uiso 1 calc R . .
H11B H 0.1272 0.4184 0.2148 0.027 Uiso 1 calc R . .
C12 C 0.1223(3) 0.5120(2) 0.2886(2) 0.0176(8) Uani 1 d . . .
C13 C 0.1849(3) 0.5415(3) 0.3305(2) 0.0178(8) Uani 1 d . . .
C14 C 0.1377(3) 0.5997(3) 0.3846(2) 0.0178(8) Uani 1 d . . .
C15 C 0.2073(3) 0.6387(3) 0.4253(2) 0.0211(9) Uani 1 d . . .
H15A H 0.1660 0.6602 0.4710 0.025 Uiso 1 calc R . .
H15B H 0.2654 0.5907 0.4366 0.025 Uiso 1 calc R . .
C17 C 0.3280(3) 0.7475(3) 0.4178(2) 0.0223(9) Uani 1 d . . .
H17A H 0.3863 0.6970 0.4238 0.027 Uiso 1 calc R . .
H17B H 0.2940 0.7662 0.4660 0.027 Uiso 1 calc R . .
C18 C 0.3712(3) 0.8263(3) 0.3750(2) 0.0194(8) Uani 1 d . . .
C19 C 0.4412(3) 0.8667(3) 0.4015(2) 0.0252(9) Uani 1 d . . .
H19 H 0.4646 0.8445 0.4453 0.030 Uiso 1 calc R . .
C20 C 0.4762(3) 0.9402(3) 0.3624(2) 0.0288(10) Uani 1 d . . .
H20 H 0.5245 0.9694 0.3791 0.035 Uiso 1 calc R . .
C21 C 0.4404(3) 0.9711(3) 0.2989(2) 0.0253(9) Uani 1 d . . .
H21 H 0.4631 1.0218 0.2713 0.030 Uiso 1 calc R . .
C22 C 0.3708(3) 0.9261(3) 0.2767(2) 0.0213(9) Uani 1 d . . .
C24 C 0.3292(3) 0.9570(3) 0.2077(2) 0.0257(9) Uani 1 d . . .
H24A H 0.3259 1.0231 0.1989 0.031 Uiso 1 calc R . .
H24B H 0.3776 0.9274 0.1676 0.031 Uiso 1 calc R . .
C26 C 0.1755(3) 0.9763(3) 0.1461(2) 0.0221(9) Uani 1 d . . .
H26A H 0.2156 0.9474 0.1028 0.027 Uiso 1 calc R . .
H26B H 0.1797 1.0415 0.1400 0.027 Uiso 1 calc R . .
C27 C 0.0623(3) 0.9651(3) 0.1535(2) 0.0184(8) Uani 1 d . . .
C28 C 0.0328(3) 0.9021(2) 0.1152(2) 0.0172(8) Uani 1 d . . .
C29 C -0.0731(3) 0.8922(2) 0.12482(19) 0.0164(8) Uani 1 d . . .
C30 C -0.1069(3) 0.8299(3) 0.0793(2) 0.0183(8) Uani 1 d . . .
H30A H -0.1801 0.8530 0.0728 0.022 Uiso 1 calc R . .
H30B H -0.0628 0.8302 0.0315 0.022 Uiso 1 calc R . .
C31 C -0.1483(3) 0.9410(3) 0.17570(19) 0.0173(8) Uani 1 d . . .
C32 C -0.1168(3) 1.0056(3) 0.2123(2) 0.0179(8) Uani 1 d . . .
C33 C -0.0139(3) 1.0206(3) 0.19920(19) 0.0180(8) Uani 1 d . . .
C34 C -0.1944(3) 1.0543(3) 0.2709(2) 0.0191(8) Uani 1 d . . .
H34A H -0.1795 1.1156 0.2737 0.023 Uiso 1 calc R . .
H34B H -0.2665 1.0600 0.2608 0.023 Uiso 1 calc R . .
C36 C -0.2662(3) 1.0249(3) 0.4022(2) 0.0202(8) Uani 1 d . . .
H36A H -0.3310 1.0570 0.3854 0.024 Uiso 1 calc R . .
H36B H -0.2428 1.0654 0.4316 0.024 Uiso 1 calc R . .
C37 C -0.2864(3) 0.9391(3) 0.4458(2) 0.0197(8) Uani 1 d . . .
C38 C -0.3048(4) 0.9317(3) 0.5197(2) 0.0328(11) Uani 1 d . . .
H38 H -0.3000 0.9802 0.5466 0.039 Uiso 1 calc R . .
C39 C -0.3303(5) 0.8514(4) 0.5532(3) 0.0451(14) Uani 1 d . . .
H39 H -0.3453 0.8446 0.6039 0.054 Uiso 1 calc R . .
C40 C -0.3339(4) 0.7811(3) 0.5126(2) 0.0332(11) Uani 1 d . . .
H40 H -0.3516 0.7256 0.5348 0.040 Uiso 1 calc R . .
C41 C -0.3110(3) 0.7933(3) 0.4390(2) 0.0208(9) Uani 1 d . . .
C43 C -0.3120(3) 0.7217(3) 0.3900(2) 0.0221(9) Uani 1 d . . .
H43A H -0.3591 0.7463 0.3550 0.026 Uiso 1 calc R . .
H43B H -0.3393 0.6700 0.4181 0.026 Uiso 1 calc R . .
C45 C -0.1504(3) 0.6028(3) 0.3840(2) 0.0183(8) Uani 1 d . . .
H45A H -0.1791 0.5517 0.3709 0.022 Uiso 1 calc R . .
H45B H -0.1663 0.6048 0.4366 0.022 Uiso 1 calc R . .
C46 C -0.0330(3) 0.5857(2) 0.36124(19) 0.0162(8) Uani 1 d . . .
C47 C 0.0291(3) 0.6222(2) 0.40013(19) 0.0169(8) Uani 1 d . . .
C48 C -0.0226(3) 0.6804(3) 0.4620(2) 0.0211(9) Uani 1 d . . .
H48A H -0.0922 0.7120 0.4526 0.025 Uiso 1 calc R . .
H48B H 0.0202 0.7269 0.4650 0.025 Uiso 1 calc R . .
C49 C -0.0353(4) 0.6244(3) 0.5334(2) 0.0278(10) Uani 1 d . . .
H49A H -0.0767 0.5776 0.5303 0.033 Uiso 1 calc R . .
H49B H -0.0710 0.6639 0.5714 0.033 Uiso 1 calc R . .
H49C H 0.0337 0.5957 0.5441 0.033 Uiso 1 calc R . .
C50 C 0.0128(3) 0.5343(3) 0.30365(19) 0.0162(8) Uani 1 d . . .
C51 C -0.0541(3) 0.4980(3) 0.2596(2) 0.0204(9) Uani 1 d . . .
H51A H -0.0204 0.4987 0.2089 0.024 Uiso 1 calc R . .
H51B H -0.1232 0.5378 0.2625 0.024 Uiso 1 calc R . .
C52 C -0.0692(3) 0.4015(3) 0.2861(2) 0.0262(9) Uani 1 d . . .
H52A H -0.0009 0.3619 0.2828 0.031 Uiso 1 calc R . .
H52B H -0.1122 0.3800 0.2566 0.031 Uiso 1 calc R . .
H52C H -0.1041 0.4010 0.3360 0.031 Uiso 1 calc R . .
C53 C 0.3009(3) 0.5023(3) 0.3217(2) 0.0233(9) Uani 1 d . . .
H53A H 0.3385 0.5430 0.3410 0.028 Uiso 1 calc R . .
H53B H 0.3296 0.4970 0.2704 0.028 Uiso 1 calc R . .
C54 C 0.3170(3) 0.4087(3) 0.3617(2) 0.0296(10) Uani 1 d . . .
H54A H 0.2920 0.4147 0.4129 0.036 Uiso 1 calc R . .
H54B H 0.3916 0.3825 0.3543 0.036 Uiso 1 calc R . .
H54C H 0.2779 0.3692 0.3435 0.036 Uiso 1 calc R . .
C55 C 0.1129(3) 0.8471(3) 0.0611(2) 0.0212(9) Uani 1 d . . .
H55A H 0.0892 0.7899 0.0558 0.025 Uiso 1 calc R . .
H55B H 0.1805 0.8316 0.0790 0.025 Uiso 1 calc R . .
C56 C 0.1283(4) 0.8999(3) -0.0122(2) 0.0303(10) Uani 1 d . . .
H56A H 0.0614 0.9152 -0.0300 0.036 Uiso 1 calc R . .
H56B H 0.1792 0.8626 -0.0459 0.036 Uiso 1 calc R . .
H56C H 0.1539 0.9556 -0.0072 0.036 Uiso 1 calc R . .
C57 C -0.2607(3) 0.9252(3) 0.1899(2) 0.0225(9) Uani 1 d . . .
H57A H -0.2885 0.9305 0.2414 0.027 Uiso 1 calc R . .
H57B H -0.2622 0.8629 0.1784 0.027 Uiso 1 calc R . .
C58 C -0.3315(3) 0.9926(3) 0.1459(2) 0.0294(10) Uani 1 d . . .
H58A H -0.3316 1.0543 0.1579 0.035 Uiso 1 calc R . .
H58B H -0.4029 0.9796 0.1569 0.035 Uiso 1 calc R . .
H58C H -0.3053 0.9867 0.0948 0.035 Uiso 1 calc R . .
C59 C 0.0133(3) 1.1008(3) 0.2295(2) 0.0231(9) Uani 1 d . . .
H59A H 0.0884 1.0893 0.2337 0.028 Uiso 1 calc R . .
H59B H -0.0278 1.1099 0.2778 0.028 Uiso 1 calc R . .
C60 C -0.0113(4) 1.1855(3) 0.1799(2) 0.0311(10) Uani 1 d . . .
H60A H 0.0273 1.1751 0.1317 0.037 Uiso 1 calc R . .
H60B H 0.0096 1.2369 0.1980 0.037 Uiso 1 calc R . .
H60C H -0.0864 1.1987 0.1783 0.037 Uiso 1 calc R . .
P100 P 0.35235(8) 0.69958(7) 0.17546(5) 0.0187(2) Uani 1 d . . .
O101 O 0.2449(2) 0.75582(18) 0.18968(15) 0.0245(6) Uani 1 d . . .
O102 O 0.3877(2) 0.66998(19) 0.25073(14) 0.0225(6) Uani 1 d . . .
O103 O 0.4321(2) 0.7552(2) 0.13258(15) 0.0270(7) Uani 1 d . . .
O104 O 0.3527(2) 0.61352(19) 0.13901(15) 0.0260(7) Uani 1 d . . .
P200 P -0.34038(9) 0.66701(9) 0.20199(6) 0.0298(3) Uani 1 d . . .
O201 O -0.4223(2) 0.6587(2) 0.26620(15) 0.0291(7) Uani 1 d . . .
O202 O -0.2418(2) 0.6923(2) 0.21891(15) 0.0247(6) Uani 1 d . . .
O203 O -0.3829(3) 0.7408(4) 0.1471(2) 0.0841(18) Uani 1 d . . .
O204 O -0.3111(4) 0.5820(4) 0.1594(3) 0.096(2) Uani 1 d . . .
P300 P 0.08004(8) 0.94399(8) 0.39964(6) 0.0232(3) Uani 1 d . . .
O301 O -0.0330(2) 0.9927(2) 0.41648(15) 0.0316(7) Uani 1 d . . .
O302 O 0.1437(2) 0.9990(2) 0.34414(17) 0.0335(7) Uani 1 d . . .
O303 O 0.0874(2) 0.8498(2) 0.37459(18) 0.0342(8) Uani 1 d . . .
O304 O 0.1267(3) 0.9305(3) 0.47173(18) 0.0501(10) Uani 1 d . . .
P400 P 0.58983(9) 0.47239(8) 0.40859(6) 0.0286(3) Uani 1 d . . .
O401 O 0.5220(3) 0.4079(2) 0.44779(17) 0.0352(8) Uani 1 d . . .
O402 O 0.6351(2) 0.5193(2) 0.46423(16) 0.0320(7) Uani 1 d . . .
O403 O 0.5145(2) 0.5508(2) 0.37280(16) 0.0336(8) Uani 1 d . . .
O404 O 0.6801(3) 0.4344(3) 0.3546(2) 0.0520(10) Uani 1 d . . .
OW1 O 0.9391(2) 0.81413(19) 0.31195(16) 0.0284(7) Uani 1 d . . .
OW2 O 0.5726(3) 0.2287(2) 0.4223(2) 0.0453(9) Uani 1 d . . .
OW3 O 0.0646(2) 0.70318(19) 0.19789(15) 0.0253(7) Uani 1 d . . .
OW4 O 0.4170(3) 0.8803(2) 0.01896(19) 0.0507(10) Uani 1 d . . .
OW5 O 0.5433(3) 0.3901(3) 0.0019(2) 0.0591(11) Uani 1 d . . .
OW6 O 0.6458(3) 0.6624(3) 0.00508(18) 0.0486(9) Uani 1 d . . .
OW7 O 0.7648(4) 0.7847(4) -0.0715(3) 0.0803(15) Uani 1 d . . .
OW8 O 0.7739(4) 0.7705(4) -0.2147(3) 0.0835(15) Uani 1 d . . .
OW9 O 0.5916(4) 0.2316(3) 0.0846(2) 0.0677(12) Uani 1 d . . .
OW10 O 0.1359(4) 0.1732(3) 0.3519(2) 0.0701(13) Uani 1 d . . .
OW11 O 0.5426(3) 0.1791(3) 0.2933(2) 0.0579(11) Uani 1 d . . .
OW12 O 0.4227(3) 0.2802(3) 0.1976(2) 0.0620(11) Uani 1 d . . .
OW13 O 0.7057(3) 0.2424(3) 0.1922(2) 0.0635(12) Uani 1 d . . .
OW14 O 0.4817(4) 0.4502(3) 0.1534(3) 0.0697(13) Uani 1 d . . .
OW15 O 0.7657(3) 0.2552(3) 0.3515(3) 0.0791(16) Uani 1 d . . .
OW16 O -0.3405(3) 0.4279(3) 0.2206(2) 0.0623(11) Uani 1 d . . .
OW17 O 0.9288(4) 0.2135(4) 0.4225(3) 0.0880(17) Uani 1 d . . .
OW18 O 0.3805(5) 0.0662(3) 0.0328(3) 0.0902(17) Uani 1 d . . .

loop_
_atom_site_aniso_label
_atom_site_aniso_U_11
_atom_site_aniso_U_22
_atom_site_aniso_U_33
_atom_site_aniso_U_23
_atom_site_aniso_U_13
_atom_site_aniso_U_12
N1 0.0169(17) 0.0167(17) 0.0190(16) -0.0027(13) -0.0021(14) -0.0013(13)
N8 0.0231(19) 0.0186(18) 0.0197(17) -0.0024(14) -0.0029(15) -0.0052(14)
N10 0.0198(18) 0.0230(18) 0.0184(17) -0.0024(14) -0.0011(15) 0.0005(14)
N16 0.0172(17) 0.0177(17) 0.0163(16) -0.0023(13) -0.0017(14) -0.0044(13)
N23 0.0159(17) 0.0219(18) 0.0243(18) -0.0026(14) -0.0015(15) -0.0050(14)
N25 0.0180(18) 0.0185(18) 0.0250(18) -0.0008(14) -0.0028(15) -0.0042(14)
N35 0.0199(18) 0.0148(17) 0.0182(16) -0.0006(13) -0.0017(14) -0.0035(14)
N42 0.0160(17) 0.0166(17) 0.0241(17) -0.0006(14) -0.0034(14) -0.0003(13)
N44 0.0174(17) 0.0149(17) 0.0211(17) 0.0027(13) -0.0030(14) -0.0048(13)
C2 0.025(2) 0.021(2) 0.030(2) -0.0053(17) -0.0065(19) -0.0063(18)
C3 0.026(2) 0.016(2) 0.022(2) -0.0050(16) -0.0045(18) -0.0086(17)
C4 0.040(3) 0.022(2) 0.025(2) 0.0001(18) -0.008(2) -0.003(2)
C5 0.041(3) 0.039(3) 0.018(2) 0.0008(19) 0.003(2) -0.006(2)
C6 0.028(2) 0.032(3) 0.024(2) -0.0067(19) 0.006(2) -0.005(2)
C7 0.030(2) 0.016(2) 0.021(2) -0.0045(16) -0.0016(19) -0.0065(18)
C9 0.026(2) 0.029(2) 0.021(2) -0.0068(18) 0.0012(19) -0.0014(19)
C11 0.024(2) 0.020(2) 0.022(2) -0.0004(17) 0.0012(18) -0.0020(17)
C12 0.020(2) 0.0111(19) 0.0203(19) 0.0005(15) -0.0034(17) -0.0009(15)
C13 0.015(2) 0.019(2) 0.0168(19) 0.0082(15) -0.0001(16) -0.0040(16)
C14 0.019(2) 0.016(2) 0.0177(19) 0.0068(15) -0.0042(17) -0.0061(16)
C15 0.022(2) 0.023(2) 0.019(2) 0.0055(16) -0.0050(17) -0.0090(17)
C17 0.019(2) 0.027(2) 0.023(2) 0.0005(17) -0.0075(18) -0.0069(17)
C18 0.014(2) 0.018(2) 0.025(2) -0.0050(16) -0.0023(17) 0.0012(16)
C19 0.022(2) 0.029(2) 0.027(2) -0.0055(18) -0.0103(19) -0.0039(18)
C20 0.018(2) 0.032(3) 0.041(3) -0.008(2) -0.008(2) -0.0086(19)
C21 0.016(2) 0.026(2) 0.035(2) -0.0040(19) 0.0001(19) -0.0076(17)
C22 0.014(2) 0.019(2) 0.030(2) -0.0041(17) -0.0003(18) -0.0023(16)
C24 0.022(2) 0.026(2) 0.031(2) 0.0035(18) -0.0048(19) -0.0129(18)
C26 0.023(2) 0.019(2) 0.024(2) 0.0014(16) -0.0026(18) -0.0054(17)
C27 0.023(2) 0.0134(19) 0.0196(19) 0.0035(15) -0.0056(17) -0.0047(16)
C28 0.020(2) 0.0116(19) 0.0181(19) 0.0028(15) 0.0004(17) -0.0020(15)
C29 0.022(2) 0.0130(19) 0.0138(18) 0.0035(14) -0.0040(17) -0.0035(16)
C30 0.022(2) 0.015(2) 0.0169(19) -0.0004(15) -0.0019(17) -0.0030(16)
C31 0.024(2) 0.0133(19) 0.0147(18) 0.0045(15) -0.0044(17) -0.0043(16)
C32 0.024(2) 0.0116(19) 0.0177(19) 0.0020(15) -0.0051(17) -0.0010(16)
C33 0.026(2) 0.0134(19) 0.0153(19) 0.0037(15) -0.0057(17) -0.0042(16)
C34 0.021(2) 0.016(2) 0.0187(19) -0.0006(15) -0.0019(17) 0.0017(16)
C36 0.020(2) 0.017(2) 0.023(2) -0.0003(16) -0.0029(18) -0.0034(16)
C37 0.016(2) 0.018(2) 0.024(2) -0.0030(16) -0.0002(17) 0.0010(16)
C38 0.047(3) 0.028(2) 0.021(2) -0.0062(18) 0.008(2) -0.010(2)
C39 0.070(4) 0.040(3) 0.018(2) 0.002(2) 0.011(2) -0.010(3)
C40 0.043(3) 0.018(2) 0.033(3) 0.0064(19) 0.006(2) -0.006(2)
C41 0.013(2) 0.016(2) 0.030(2) 0.0022(17) -0.0012(18) 0.0010(16)
C43 0.013(2) 0.018(2) 0.033(2) -0.0016(17) 0.0033(18) -0.0028(16)
C45 0.018(2) 0.016(2) 0.020(2) 0.0007(15) -0.0028(17) -0.0027(16)
C46 0.017(2) 0.0123(19) 0.0180(19) 0.0041(15) -0.0018(16) -0.0025(15)
C47 0.022(2) 0.0123(19) 0.0141(18) 0.0036(14) 0.0002(16) -0.0022(16)
C48 0.024(2) 0.022(2) 0.018(2) -0.0007(16) -0.0022(17) -0.0073(17)
C49 0.038(3) 0.029(2) 0.015(2) 0.0008(17) 0.0027(19) -0.012(2)
C50 0.020(2) 0.0143(19) 0.0141(18) 0.0052(14) -0.0031(16) -0.0052(16)
C51 0.021(2) 0.021(2) 0.020(2) -0.0023(16) -0.0049(17) -0.0033(17)
C52 0.027(2) 0.024(2) 0.029(2) -0.0039(18) -0.0052(19) -0.0065(18)
C53 0.018(2) 0.023(2) 0.025(2) 0.0039(17) -0.0005(18) -0.0015(17)
C54 0.022(2) 0.029(2) 0.034(2) 0.0071(19) -0.007(2) 0.0017(19)
C55 0.023(2) 0.019(2) 0.020(2) -0.0009(16) -0.0004(18) -0.0030(17)
C56 0.033(3) 0.034(3) 0.020(2) 0.0019(18) 0.002(2) -0.003(2)
C57 0.021(2) 0.023(2) 0.024(2) -0.0037(17) -0.0027(18) -0.0036(17)
C58 0.022(2) 0.036(3) 0.030(2) -0.001(2) -0.008(2) -0.0004(19)
C59 0.023(2) 0.019(2) 0.028(2) -0.0034(17) -0.0039(18) -0.0059(17)
C60 0.040(3) 0.016(2) 0.037(3) 0.0012(19) -0.006(2) -0.0071(19)
P100 0.0172(5) 0.0181(5) 0.0195(5) 0.0016(4) -0.0004(4) -0.0030(4)
O101 0.0224(15) 0.0183(15) 0.0329(16) -0.0022(12) -0.0077(13) -0.0004(12)
O102 0.0210(15) 0.0252(16) 0.0179(14) 0.0056(11) -0.0006(12) -0.0012(12)
O103 0.0260(16) 0.0297(17) 0.0250(15) 0.0092(12) -0.0039(13) -0.0098(13)
O104 0.0275(16) 0.0232(16) 0.0239(15) -0.0034(12) 0.0042(13) -0.0025(13)
P200 0.0191(6) 0.0467(8) 0.0258(6) -0.0065(5) -0.0012(5) -0.0115(5)
O201 0.0226(16) 0.0410(19) 0.0237(15) 0.0091(13) -0.0048(13) -0.0108(14)
O202 0.0186(15) 0.0315(17) 0.0248(15) 0.0010(12) -0.0033(12) -0.0077(13)
O203 0.032(2) 0.178(5) 0.041(2) 0.056(3) -0.0150(19) -0.040(3)
O204 0.079(3) 0.116(4) 0.106(4) -0.077(4) 0.036(3) -0.059(3)
P300 0.0190(6) 0.0279(6) 0.0224(5) -0.0044(4) -0.0047(5) -0.0001(5)
O301 0.0219(16) 0.048(2) 0.0225(15) -0.0109(14) -0.0059(13) 0.0067(14)
O302 0.0322(18) 0.0201(16) 0.0423(19) -0.0005(14) 0.0066(15) -0.0021(14)
O303 0.0224(16) 0.0251(17) 0.055(2) -0.0016(15) -0.0080(15) -0.0027(13)
O304 0.036(2) 0.077(3) 0.0358(19) -0.0183(19) -0.0199(17) 0.0137(19)
P400 0.0227(6) 0.0299(7) 0.0314(6) 0.0012(5) -0.0023(5) -0.0033(5)
O401 0.0377(19) 0.0288(18) 0.0411(19) 0.0028(14) -0.0065(16) -0.0135(15)
O402 0.0248(17) 0.0346(18) 0.0395(18) 0.0069(14) -0.0105(14) -0.0120(14)
O403 0.0242(17) 0.045(2) 0.0280(16) 0.0128(14) -0.0027(14) -0.0059(15)
O404 0.036(2) 0.056(2) 0.057(2) -0.013(2) 0.0065(19) -0.0007(18)
OW1 0.0295(17) 0.0207(16) 0.0345(17) 0.0056(13) -0.0060(14) -0.0061(13)
OW2 0.044(2) 0.035(2) 0.057(2) -0.0008(17) -0.0044(18) -0.0110(17)
OW3 0.0275(16) 0.0207(15) 0.0290(16) 0.0057(12) -0.0112(13) -0.0049(12)
OW4 0.076(3) 0.037(2) 0.040(2) 0.0125(16) -0.0129(19) -0.0140(19)
OW5 0.067(3) 0.068(3) 0.044(2) -0.028(2) 0.014(2) -0.027(2)
OW6 0.050(2) 0.055(2) 0.040(2) -0.0132(18) -0.0079(18) -0.0006(19)
OW7 0.058(3) 0.091(4) 0.094(4) 0.028(3) -0.029(3) -0.019(3)
OW8 0.075(3) 0.086(4) 0.099(4) -0.019(3) -0.009(3) -0.036(3)
OW9 0.084(3) 0.067(3) 0.054(2) -0.016(2) -0.019(2) -0.005(3)
OW10 0.108(4) 0.035(2) 0.085(3) -0.005(2) -0.056(3) -0.020(2)
OW11 0.072(3) 0.049(2) 0.052(2) -0.0037(19) -0.006(2) -0.015(2)
OW12 0.052(3) 0.069(3) 0.069(3) -0.005(2) -0.014(2) -0.014(2)
OW13 0.055(3) 0.073(3) 0.061(3) 0.008(2) -0.015(2) -0.007(2)
OW14 0.071(3) 0.040(2) 0.098(3) -0.012(2) -0.024(3) 0.006(2)
OW15 0.050(3) 0.056(3) 0.131(4) -0.044(3) 0.026(3) -0.025(2)
OW16 0.065(3) 0.059(3) 0.064(3) -0.019(2) -0.006(2) -0.009(2)
OW17 0.119(4) 0.097(4) 0.070(3) -0.012(3) -0.017(3) -0.070(4)
OW18 0.112(4) 0.057(3) 0.092(4) -0.010(3) 0.027(3) -0.030(3)

loop_
_atom_type_symbol
_atom_type_description
_atom_type_scat_dispersion_real
_atom_type_scat_dispersion_imag
_atom_type_scat_source
C C 0.0033 0.0016 'International Tables Vol C Tables 4.2.6.8 and 6.1.1.4'
H H 0.0000 0.0000 'International Tables Vol C Tables 4.2.6.8 and 6.1.1.4'
N N 0.0061 0.0033 'International Tables Vol C Tables 4.2.6.8 and 6.1.1.4'
O O 0.0106 0.0060 'International Tables Vol C Tables 4.2.6.8 and 6.1.1.4'
P P 0.1023 0.0942 'International Tables Vol C Tables 4.2.6.8 and 6.1.1.4'

loop_
_geom_angle_atom_site_label_1
_geom_angle_atom_site_label_2
_geom_angle_atom_site_label_3
_geom_angle
_geom_angle_site_symmetry_1
_geom_angle_site_symmetry_3
_geom_angle_publ_flag
C30 N1 C2 113.3(3) . . ?
C30 N1 H1A 108.9 . . ?
C2 N1 H1A 108.9 . . ?
C30 N1 H1B 108.9 . . ?
C2 N1 H1B 108.9 . . ?
H1A N1 H1B 107.7 . . ?
C7 N8 C3 118.2(3) . . ?
C9 N10 C11 114.8(3) . . ?
C9 N10 H10A 108.6 . . ?
C11 N10 H10A 108.6 . . ?
C9 N10 H10B 108.6 . . ?
C11 N10 H10B 108.6 . . ?
H10A N10 H10B 107.6 . . ?
C17 N16 C15 111.5(3) . . ?
C17 N16 H16A 109.3 . . ?
C15 N16 H16A 109.3 . . ?
C17 N16 H16B 109.3 . . ?
C15 N16 H16B 109.3 . . ?
H16A N16 H16B 108.0 . . ?
C18 N23 C22 117.5(3) . . ?
C24 N25 C26 111.7(3) . . ?
C24 N25 H25A 109.3 . . ?
C26 N25 H25A 109.3 . . ?
C24 N25 H25B 109.3 . . ?
C26 N25 H25B 109.3 . . ?
H25A N25 H25B 107.9 . . ?
C36 N35 C34 116.2(3) . . ?
C36 N35 H35A 108.2 . . ?
C34 N35 H35A 108.2 . . ?
C36 N35 H35B 108.2 . . ?
C34 N35 H35B 108.2 . . ?
H35A N35 H35B 107.4 . . ?
C37 N42 C41 118.6(3) . . ?
C45 N44 C43 113.0(3) . . ?
C45 N44 H44A 109.0 . . ?
C43 N44 H44A 109.0 . . ?
C45 N44 H44B 109.0 . . ?
C43 N44 H44B 109.0 . . ?
H44A N44 H44B 107.8 . . ?
N1 C2 C3 111.3(3) . . ?
N1 C2 H2A 109.4 . . ?
C3 C2 H2A 109.4 . . ?
N1 C2 H2B 109.4 . . ?
C3 C2 H2B 109.4 . . ?
H2A C2 H2B 108.0 . . ?
N8 C3 C4 122.4(4) . . ?
N8 C3 C2 114.1(3) . . ?
C4 C3 C2 123.4(4) . . ?
C5 C4 C3 118.6(4) . . ?
C5 C4 H4 120.7 . . ?
C3 C4 H4 120.7 . . ?
C4 C5 C6 119.7(4) . . ?
C4 C5 H5 120.1 . . ?
C6 C5 H5 120.1 . . ?
C7 C6 C5 117.7(4) . . ?
C7 C6 H6 121.1 . . ?
C5 C6 H6 121.1 . . ?
N8 C7 C6 123.3(4) . . ?
N8 C7 C9 114.4(3) . . ?
C6 C7 C9 122.3(4) . . ?
N10 C9 C7 109.5(3) . . ?
N10 C9 H9A 109.8 . . ?
C7 C9 H9A 109.8 . . ?
N10 C9 H9B 109.8 . . ?
C7 C9 H9B 109.8 . . ?
H9A C9 H9B 108.2 . . ?
N10 C11 C12 108.9(3) . . ?
N10 C11 H11A 109.9 . . ?
C12 C11 H11A 109.9 . . ?
N10 C11 H11B 109.9 . . ?
C12 C11 H11B 109.9 . . ?
H11A C11 H11B 108.3 . . ?
C13 C12 C50 120.9(3) . . ?
C13 C12 C11 119.5(4) . . ?
C50 C12 C11 119.5(3) . . ?
C12 C13 C14 119.2(3) . . ?
C12 C13 C53 119.4(4) . . ?
C14 C13 C53 121.2(3) . . ?
C47 C14 C13 120.4(3) . . ?
C47 C14 C15 120.8(4) . . ?
C13 C14 C15 118.8(3) . . ?
N16 C15 C14 111.2(3) . . ?
N16 C15 H15A 109.4 . . ?
C14 C15 H15A 109.4 . . ?
N16 C15 H15B 109.4 . . ?
C14 C15 H15B 109.4 . . ?
H15A C15 H15B 108.0 . . ?
N16 C17 C18 111.6(3) . . ?
N16 C17 H17A 109.3 . . ?
C18 C17 H17A 109.3 . . ?
N16 C17 H17B 109.3 . . ?
C18 C17 H17B 109.3 . . ?
H17A C17 H17B 108.0 . . ?
N23 C18 C19 123.5(4) . . ?
N23 C18 C17 116.9(3) . . ?
C19 C18 C17 119.6(3) . . ?
C20 C19 C18 118.2(4) . . ?
C20 C19 H19 120.9 . . ?
C18 C19 H19 120.9 . . ?
C19 C20 C21 119.5(4) . . ?
C19 C20 H20 120.2 . . ?
C21 C20 H20 120.2 . . ?
C22 C21 C20 118.1(4) . . ?
C22 C21 H21 121.0 . . ?
C20 C21 H21 121.0 . . ?
N23 C22 C21 123.2(4) . . ?
N23 C22 C24 116.5(3) . . ?
C21 C22 C24 120.3(4) . . ?
N25 C24 C22 111.4(3) . . ?
N25 C24 H24A 109.4 . . ?
C22 C24 H24A 109.4 . . ?
N25 C24 H24B 109.4 . . ?
C22 C24 H24B 109.4 . . ?
H24A C24 H24B 108.0 . . ?
N25 C26 C27 111.9(3) . . ?
N25 C26 H26A 109.2 . . ?
C27 C26 H26A 109.2 . . ?
N25 C26 H26B 109.2 . . ?
C27 C26 H26B 109.2 . . ?
H26A C26 H26B 107.9 . . ?
C28 C27 C33 120.2(4) . . ?
C28 C27 C26 121.2(4) . . ?
C33 C27 C26 118.7(3) . . ?
C27 C28 C29 119.4(4) . . ?
C27 C28 C55 120.7(3) . . ?
C29 C28 C55 119.8(3) . . ?
C28 C29 C31 120.8(3) . . ?
C28 C29 C30 119.7(3) . . ?
C31 C29 C30 119.5(3) . . ?
N1 C30 C29 112.4(3) . . ?
N1 C30 H30A 109.1 . . ?
C29 C30 H30A 109.1 . . ?
N1 C30 H30B 109.1 . . ?
C29 C30 H30B 109.1 . . ?
H30A C30 H30B 107.9 . . ?
C32 C31 C29 118.4(3) . . ?
C32 C31 C57 120.9(4) . . ?
C29 C31 C57 120.8(3) . . ?
C33 C32 C31 121.0(4) . . ?
C33 C32 C34 119.5(3) . . ?
C31 C32 C34 119.3(3) . . ?
C32 C33 C27 119.7(3) . . ?
C32 C33 C59 119.6(4) . . ?
C27 C33 C59 120.5(3) . . ?
N35 C34 C32 107.4(3) . . ?
N35 C34 H34A 110.2 . . ?
C32 C34 H34A 110.2 . . ?
N35 C34 H34B 110.2 . . ?
C32 C34 H34B 110.2 . . ?
H34A C34 H34B 108.5 . . ?
N35 C36 C37 107.8(3) . . ?
N35 C36 H36A 110.1 . . ?
C37 C36 H36A 110.1 . . ?
N35 C36 H36B 110.1 . . ?
C37 C36 H36B 110.1 . . ?
H36A C36 H36B 108.5 . . ?
N42 C37 C38 122.9(4) . . ?
N42 C37 C36 113.4(3) . . ?
C38 C37 C36 123.7(4) . . ?
C37 C38 C39 118.0(4) . . ?
C37 C38 H38 121.0 . . ?
C39 C38 H38 121.0 . . ?
C38 C39 C40 119.7(4) . . ?
C38 C39 H39 120.2 . . ?
C40 C39 H39 120.2 . . ?
C41 C40 C39 118.5(4) . . ?
C41 C40 H40 120.7 . . ?
C39 C40 H40 120.7 . . ?
N42 C41 C40 122.3(4) . . ?
N42 C41 C43 114.7(4) . . ?
C40 C41 C43 123.0(4) . . ?
C41 C43 N44 111.2(3) . . ?
C41 C43 H43A 109.4 . . ?
N44 C43 H43A 109.4 . . ?
C41 C43 H43B 109.4 . . ?
N44 C43 H43B 109.4 . . ?
H43A C43 H43B 108.0 . . ?
N44 C45 C46 113.3(3) . . ?
N44 C45 H45A 108.9 . . ?
C46 C45 H45A 108.9 . . ?
N44 C45 H45B 108.9 . . ?
C46 C45 H45B 108.9 . . ?
H45A C45 H45B 107.7 . . ?
C50 C46 C47 120.5(3) . . ?
C50 C46 C45 120.8(3) . . ?
C47 C46 C45 118.7(3) . . ?
C14 C47 C46 119.5(3) . . ?
C14 C47 C48 120.6(3) . . ?
C46 C47 C48 119.8(3) . . ?
C47 C48 C49 112.1(3) . . ?
C47 C48 H48A 109.2 . . ?
C49 C48 H48A 109.2 . . ?
C47 C48 H48B 109.2 . . ?
C49 C48 H48B 109.2 . . ?
H48A C48 H48B 107.9 . . ?
C48 C49 H49A 109.5 . . ?
C48 C49 H49B 109.5 . . ?
H49A C49 H49B 109.5 . . ?
C48 C49 H49C 109.5 . . ?
H49A C49 H49C 109.5 . . ?
H49B C49 H49C 109.5 . . ?
C46 C50 C12 119.1(3) . . ?
C46 C50 C51 120.7(3) . . ?
C12 C50 C51 120.1(3) . . ?
C50 C51 C52 111.4(3) . . ?
C50 C51 H51A 109.3 . . ?
C52 C51 H51A 109.3 . . ?
C50 C51 H51B 109.3 . . ?
C52 C51 H51B 109.3 . . ?
H51A C51 H51B 108.0 . . ?
C51 C52 H52A 109.5 . . ?
C51 C52 H52B 109.5 . . ?
H52A C52 H52B 109.5 . . ?
C51 C52 H52C 109.5 . . ?
H52A C52 H52C 109.5 . . ?
H52B C52 H52C 109.5 . . ?
C13 C53 C54 109.7(3) . . ?
C13 C53 H53A 109.7 . . ?
C54 C53 H53A 109.7 . . ?
C13 C53 H53B 109.7 . . ?
C54 C53 H53B 109.7 . . ?
H53A C53 H53B 108.2 . . ?
C53 C54 H54A 109.5 . . ?
C53 C54 H54B 109.5 . . ?
H54A C54 H54B 109.5 . . ?
C53 C54 H54C 109.5 . . ?
H54A C54 H54C 109.5 . . ?
H54B C54 H54C 109.5 . . ?
C28 C55 C56 111.3(3) . . ?
C28 C55 H55A 109.4 . . ?
C56 C55 H55A 109.4 . . ?
C28 C55 H55B 109.4 . . ?
C56 C55 H55B 109.4 . . ?
H55A C55 H55B 108.0 . . ?
C55 C56 H56A 109.5 . . ?
C55 C56 H56B 109.5 . . ?
H56A C56 H56B 109.5 . . ?
C55 C56 H56C 109.5 . . ?
H56A C56 H56C 109.5 . . ?
H56B C56 H56C 109.5 . . ?
C31 C57 C58 112.6(3) . . ?
C31 C57 H57A 109.1 . . ?
C58 C57 H57A 109.1 . . ?
C31 C57 H57B 109.1 . . ?
C58 C57 H57B 109.1 . . ?
H57A C57 H57B 107.8 . . ?
C57 C58 H58A 109.5 . . ?
C57 C58 H58B 109.5 . . ?
H58A C58 H58B 109.5 . . ?
C57 C58 H58C 109.5 . . ?
H58A C58 H58C 109.5 . . ?
H58B C58 H58C 109.5 . . ?
C33 C59 C60 109.2(3) . . ?
C33 C59 H59A 109.8 . . ?
C60 C59 H59A 109.8 . . ?
C33 C59 H59B 109.8 . . ?
C60 C59 H59B 109.8 . . ?
H59A C59 H59B 108.3 . . ?
C59 C60 H60A 109.5 . . ?
C59 C60 H60B 109.5 . . ?
H60A C60 H60B 109.5 . . ?
C59 C60 H60C 109.5 . . ?
H60A C60 H60C 109.5 . . ?
H60B C60 H60C 109.5 . . ?
O101 P100 O104 112.19(16) . . ?
O101 P100 O103 111.52(17) . . ?
O104 P100 O103 111.24(17) . . ?
O101 P100 O102 106.80(16) . . ?
O104 P100 O102 107.62(16) . . ?
O103 P100 O102 107.16(15) . . ?
O201 P200 O202 113.64(16) . . ?
O201 P200 O204 113.2(2) . . ?
O202 P200 O204 109.1(2) . . ?
O201 P200 O203 110.2(2) . . ?
O202 P200 O203 107.1(2) . . ?
O204 P200 O203 102.9(3) . . ?
O302 P300 O303 109.81(18) . . ?
O302 P300 O301 110.91(18) . . ?
O303 P300 O301 112.21(18) . . ?
O302 P300 O304 110.0(2) . . ?
O303 P300 O304 106.4(2) . . ?
O301 P300 O304 107.34(17) . . ?
O404 P400 O401 117.2(2) . . ?
O404 P400 O403 110.7(2) . . ?
O401 P400 O403 106.12(18) . . ?
O404 P400 O402 107.3(2) . . ?
O401 P400 O402 109.56(18) . . ?
O403 P400 O402 105.33(18) . . ?

loop_
_geom_bond_atom_site_label_1
_geom_bond_atom_site_label_2
_geom_bond_distance
_geom_bond_site_symmetry_2
_geom_bond_publ_flag
N1 C30 1.501(5) . ?
N1 C2 1.502(5) . ?
N1 H1A 0.9200 . ?
N1 H1B 0.9200 . ?
N8 C7 1.335(5) . ?
N8 C3 1.340(5) . ?
N10 C9 1.494(5) . ?
N10 C11 1.513(5) . ?
N10 H10A 0.9200 . ?
N10 H10B 0.9200 . ?
N16 C17 1.482(5) . ?
N16 C15 1.506(5) . ?
N16 H16A 0.9200 . ?
N16 H16B 0.9200 . ?
N23 C18 1.329(5) . ?
N23 C22 1.343(5) . ?
N25 C24 1.485(5) . ?
N25 C26 1.506(5) . ?
N25 H25A 0.9200 . ?
N25 H25B 0.9200 . ?
N35 C36 1.495(5) . ?
N35 C34 1.498(5) . ?
N35 H35A 0.9200 . ?
N35 H35B 0.9200 . ?
N42 C37 1.338(5) . ?
N42 C41 1.340(5) . ?
N44 C45 1.498(5) . ?
N44 C43 1.512(5) . ?
N44 H44A 0.9200 . ?
N44 H44B 0.9200 . ?
C2 C3 1.509(6) . ?
C2 H2A 0.9900 . ?
C2 H2B 0.9900 . ?
C3 C4 1.380(6) . ?
C4 C5 1.379(7) . ?
C4 H4 0.9500 . ?
C5 C6 1.387(6) . ?
C5 H5 0.9500 . ?
C6 C7 1.381(6) . ?
C6 H6 0.9500 . ?
C7 C9 1.512(6) . ?
C9 H9A 0.9900 . ?
C9 H9B 0.9900 . ?
C11 C12 1.515(6) . ?
C11 H11A 0.9900 . ?
C11 H11B 0.9900 . ?
C12 C13 1.397(5) . ?
C12 C50 1.406(6) . ?
C13 C14 1.403(6) . ?
C13 C53 1.521(5) . ?
C14 C47 1.395(6) . ?
C14 C15 1.526(5) . ?
C15 H15A 0.9900 . ?
C15 H15B 0.9900 . ?
C17 C18 1.519(6) . ?
C17 H17A 0.9900 . ?
C17 H17B 0.9900 . ?
C18 C19 1.382(5) . ?
C19 C20 1.380(6) . ?
C19 H19 0.9500 . ?
C20 C21 1.383(6) . ?
C20 H20 0.9500 . ?
C21 C22 1.381(5) . ?
C21 H21 0.9500 . ?
C22 C24 1.511(6) . ?
C24 H24A 0.9900 . ?
C24 H24B 0.9900 . ?
C26 C27 1.515(5) . ?
C26 H26A 0.9900 . ?
C26 H26B 0.9900 . ?
C27 C28 1.399(5) . ?
C27 C33 1.411(6) . ?
C28 C29 1.410(5) . ?
C28 C55 1.524(6) . ?
C29 C31 1.413(6) . ?
C29 C30 1.511(5) . ?
C30 H30A 0.9900 . ?
C30 H30B 0.9900 . ?
C31 C32 1.411(5) . ?
C31 C57 1.519(6) . ?
C32 C33 1.394(6) . ?
C32 C34 1.520(6) . ?
C33 C59 1.516(5) . ?
C34 H34A 0.9900 . ?
C34 H34B 0.9900 . ?
C36 C37 1.508(5) . ?
C36 H36A 0.9900 . ?
C36 H36B 0.9900 . ?
C37 C38 1.382(6) . ?
C38 C39 1.383(7) . ?
C38 H38 0.9500 . ?
C39 C40 1.385(7) . ?
C39 H39 0.9500 . ?
C40 C41 1.381(6) . ?
C40 H40 0.9500 . ?
C41 C43 1.498(6) . ?
C43 H43A 0.9900 . ?
C43 H43B 0.9900 . ?
C45 C46 1.514(5) . ?
C45 H45A 0.9900 . ?
C45 H45B 0.9900 . ?
C46 C50 1.388(5) . ?
C46 C47 1.409(5) . ?
C47 C48 1.523(5) . ?
C48 C49 1.529(5) . ?
C48 H48A 0.9900 . ?
C48 H48B 0.9900 . ?
C49 H49A 0.9800 . ?
C49 H49B 0.9800 . ?
C49 H49C 0.9800 . ?
C50 C51 1.521(5) . ?
C51 C52 1.530(6) . ?
C51 H51A 0.9900 . ?
C51 H51B 0.9900 . ?
C52 H52A 0.9800 . ?
C52 H52B 0.9800 . ?
C52 H52C 0.9800 . ?
C53 C54 1.534(6) . ?
C53 H53A 0.9900 . ?
C53 H53B 0.9900 . ?
C54 H54A 0.9800 . ?
C54 H54B 0.9800 . ?
C54 H54C 0.9800 . ?
C55 C56 1.539(6) . ?
C55 H55A 0.9900 . ?
C55 H55B 0.9900 . ?
C56 H56A 0.9800 . ?
C56 H56B 0.9800 . ?
C56 H56C 0.9800 . ?
C57 C58 1.539(6) . ?
C57 H57A 0.9900 . ?
C57 H57B 0.9900 . ?
C58 H58A 0.9800 . ?
C58 H58B 0.9800 . ?
C58 H58C 0.9800 . ?
C59 C60 1.533(6) . ?
C59 H59A 0.9900 . ?
C59 H59B 0.9900 . ?
C60 H60A 0.9800 . ?
C60 H60B 0.9800 . ?
C60 H60C 0.9800 . ?
P100 O101 1.506(3) . ?
P100 O104 1.529(3) . ?
P100 O103 1.540(3) . ?
P100 O102 1.582(3) . ?
P200 O201 1.496(3) . ?
P200 O202 1.516(3) . ?
P200 O204 1.536(5) . ?
P200 O203 1.547(4) . ?
P300 O302 1.513(3) . ?
P300 O303 1.523(3) . ?
P300 O301 1.529(3) . ?
P300 O304 1.581(3) . ?
P400 O404 1.496(4) . ?
P400 O401 1.501(3) . ?
P400 O403 1.579(3) . ?
P400 O402 1.583(3) . ?
